data_4328818
loop_
_publ_author_name
'Karah E. Knope'
'Monica Vasiliu'
'David A. Dixon'
'L. Soderholm'

_publ_contact_author_address
;
Chemical Sciences and Engineering Division
Argonne National Laboratory
9700 South Cass Avenue
Argonne, IL 60439
;
_publ_contact_author_email ls@anl.gov
_publ_contact_author_name 'L. Soderholm'
_publ_contact_author_phone 630-252-4364
_publ_section_title
;
 Thorium(IV)-Selenate Clusters Containing an Octanuclear Th(IV)
 Hydroxide/Oxide Core
;
_journal_name_full 'Inorganic Chemistry'
_journal_page_first 4239
_journal_page_last 4249
_journal_paper_doi 10.1021/ic202706s
_journal_volume 51
_journal_year 2012
_chemical_formula_moiety 'H38 O59 Se8 Th8, 7.5(H2O)'
_chemical_formula_sum 'H52 O66.5 Se8 Th8'
_chemical_formula_weight 3604.42
_chemical_name_systematic
; 
 ? 
;
_space_group_IT_number 2
_symmetry_cell_setting triclinic
_symmetry_space_group_name_Hall '-P 1'
_symmetry_space_group_name_H-M 'P -1'
_atom_sites_solution_hydrogens notdet
_atom_sites_solution_primary direct
_atom_sites_solution_secondary difmap
_audit_creation_method SHELXL-97
_cell_angle_alpha 97.3200(10)
_cell_angle_beta 94.9890(10)
_cell_angle_gamma 109.7880(10)
_cell_formula_units_Z 2
_cell_length_a 9.2227(6)
_cell_length_b 13.1858(9)
_cell_length_c 25.1444(17)
_cell_measurement_reflns_used 9929
_cell_measurement_temperature 100(2)
_cell_measurement_theta_max 33.14
_cell_measurement_theta_min 4.44
_cell_volume 2825.9(3)
_computing_cell_refinement 'Bruker Apex2'
_computing_data_collection 'Bruker Apex2'
_computing_data_reduction 'Bruker SAINT'
_computing_molecular_graphics CrystalMaker
_computing_publication_material 'WinGX v1.80.05'
_computing_structure_refinement 'SHELXL-97 (Sheldrick, 2008)'
_computing_structure_solution 'SHELXS-97 (Sheldrick, 2008)'
_diffrn_ambient_temperature 100(2)
_diffrn_measured_fraction_theta_full 0.995
_diffrn_measured_fraction_theta_max 0.962
_diffrn_measurement_device_type 'Bruker ApexII CCD'
_diffrn_measurement_method 'omega scans'
_diffrn_radiation_monochromator graphite
_diffrn_radiation_source 'fine-focus sealed tube'
_diffrn_radiation_type MoK\a
_diffrn_radiation_wavelength 0.71073
_diffrn_reflns_av_R_equivalents 0.0582
_diffrn_reflns_av_sigmaI/netI 0.0845
_diffrn_reflns_limit_h_max 14
_diffrn_reflns_limit_h_min -14
_diffrn_reflns_limit_k_max 20
_diffrn_reflns_limit_k_min -20
_diffrn_reflns_limit_l_max 38
_diffrn_reflns_limit_l_min -38
_diffrn_reflns_number 49686
_diffrn_reflns_theta_full 25.25
_diffrn_reflns_theta_max 33.22
_diffrn_reflns_theta_min 3.99
_exptl_absorpt_coefficient_mu 26.262
_exptl_absorpt_correction_T_max 0.7456
_exptl_absorpt_correction_T_min 0.5048
_exptl_absorpt_correction_type multi-scan
_exptl_absorpt_process_details SADABS
_exptl_crystal_colour colorless
_exptl_crystal_density_diffrn 4.236
_exptl_crystal_description block
_exptl_crystal_F_000 3152
_exptl_crystal_size_max 0.08
_exptl_crystal_size_mid 0.07
_exptl_crystal_size_min 0.04
_refine_diff_density_max 2.752
_refine_diff_density_min -2.811
_refine_diff_density_rms 0.506
_refine_ls_extinction_method none
_refine_ls_goodness_of_fit_ref 0.978
_refine_ls_hydrogen_treatment noref
_refine_ls_matrix_type full
_refine_ls_number_parameters 758
_refine_ls_number_reflns 20858
_refine_ls_number_restraints 867
_refine_ls_restrained_S_all 0.961
_refine_ls_R_factor_all 0.0701
_refine_ls_R_factor_gt 0.0420
_refine_ls_shift/su_max 0.003
_refine_ls_shift/su_mean 0.000
_refine_ls_structure_factor_coef Fsqd
_refine_ls_weighting_details 'calc w=1/[\s^2^(Fo^2^)+(0.0273P)^2^+0.0000P] where P=(Fo^2^+2Fc^2^)/3'
_refine_ls_weighting_scheme calc
_refine_ls_wR_factor_gt 0.0778
_refine_ls_wR_factor_ref 0.0866
_reflns_number_gt 14995
_reflns_number_total 20858
_reflns_threshold_expression >2sigma(I)
_cod_data_source_file ic202706s_si_002_2.cif
_cod_data_source_block H52O66.5Se8Th8
_cod_original_formula_sum 'H52 O66.50 Se8 Th8'
_cod_database_code 4328818

loop_
_symmetry_equiv_pos_as_xyz
'x, y, z'
'-x, -y, -z'

loop_
_atom_site_label
_atom_site_type_symbol
_atom_site_fract_x
_atom_site_fract_y
_atom_site_fract_z
_atom_site_U_iso_or_equiv
_atom_site_adp_type
_atom_site_occupancy
_atom_site_symmetry_multiplicity
_atom_site_calc_flag
_atom_site_refinement_flags
_atom_site_disorder_assembly
_atom_site_disorder_group
Th1 Th 0.93547(3) 0.43144(2) 0.824444(12) 0.00552(6) Uani 1 1 d U . .
Th2 Th 0.89477(3) 0.41158(2) 0.655530(12) 0.00519(6) Uani 1 1 d U . .
Th3 Th 1.12675(3) 0.77401(2) 0.842024(12) 0.00558(6) Uani 1 1 d U . .
Th4 Th 1.06843(3) 0.75379(2) 0.674111(12) 0.00579(6) Uani 1 1 d U . .
Th5 Th 0.54159(3) 0.28852(2) 0.730099(12) 0.00573(6) Uani 1 1 d U . .
Th6 Th 1.26620(3) 0.57577(2) 0.598455(12) 0.00558(6) Uani 1 1 d U . .
Th7 Th 0.86238(3) 0.90194(2) 0.766987(12) 0.00632(6) Uani 1 1 d U . .
Th8 Th 1.34947(3) 0.59991(2) 0.897990(12) 0.00614(6) Uani 1 1 d U . .
O1 O 1.0685(6) 0.5825(4) 0.6479(2) 0.0059(9) Uani 1 1 d U . .
O2 O 0.8052(6) 0.3844(4) 0.7371(2) 0.0062(9) Uani 1 1 d U . .
O3 O 1.1269(6) 0.6017(4) 0.8502(2) 0.0058(9) Uani 1 1 d U . .
O4 O 1.0217(7) 0.8001(4) 0.7607(2) 0.0069(9) Uani 1 1 d U . .
O5 O 0.9491(7) 0.8719(5) 0.8525(2) 0.0110(11) Uani 1 1 d U . .
O6 O 0.8862(7) 0.8466(5) 0.6773(2) 0.0121(11) Uani 1 1 d U . .
O7 O 1.2950(7) 0.7578(5) 0.6333(2) 0.0096(10) Uani 1 1 d U . .
O8 O 1.1088(7) 0.3999(5) 0.6109(2) 0.0086(10) Uani 1 1 d U . .
O9 O 0.6132(6) 0.3428(5) 0.6463(2) 0.0082(10) Uani 1 1 d U . .
O10 O 1.3717(7) 0.7766(5) 0.8815(2) 0.0105(11) Uani 1 1 d U . .
O11 O 0.6606(7) 0.3401(5) 0.8214(2) 0.0109(11) Uani 1 1 d U . .
O12 O 1.1688(7) 0.4200(5) 0.8663(3) 0.0126(11) Uani 1 1 d U . .
O13 O 1.3641(7) 0.6883(5) 0.5226(2) 0.0091(11) Uani 1 1 d U . .
O14 O 0.8760(7) 0.2986(5) 0.8942(2) 0.0097(11) Uani 1 1 d U . .
O15 O 1.0942(7) 0.8728(5) 0.6008(2) 0.0117(12) Uani 1 1 d U . .
O16 O 1.4442(7) 0.4614(5) 0.5999(2) 0.0116(12) Uani 1 1 d U . .
O17 O 1.6363(7) 0.6969(5) 0.8807(3) 0.0120(12) Uani 1 1 d U . .
O18 O 0.3049(7) 0.3153(5) 0.6783(3) 0.0114(12) Uani 1 1 d U . .
O19 O 1.2355(8) 0.9166(5) 0.9282(2) 0.0137(12) Uani 1 1 d U . .
O20 O 0.3936(7) 0.1311(5) 0.6583(2) 0.0102(11) Uani 1 1 d U . .
O21 O 1.5605(7) 0.6887(5) 0.6177(3) 0.0167(13) Uani 1 1 d U . .
O22 O 0.5992(8) 0.8717(6) 0.7074(3) 0.0220(14) Uani 1 1 d U . .
O23 O 0.3390(8) 0.3185(6) 0.7846(3) 0.0238(15) Uani 1 1 d U . .
O24 O 0.8844(9) 1.0684(5) 0.8384(3) 0.0245(16) Uani 1 1 d U . .
O25 O 0.6234(8) 0.8745(6) 0.8160(3) 0.0227(15) Uani 1 1 d U . .
O26 O 1.5227(8) 0.4809(6) 0.8913(3) 0.0271(16) Uani 1 1 d U . .
O27 O 1.3495(9) 0.4917(7) 0.9763(4) 0.045(2) Uani 1 1 d U . .
Se10 Se 1.48736(10) 0.78738(7) 1.03432(3) 0.00942(16) Uani 1 1 d U . .
O101 O 1.4121(7) 0.7013(5) 1.0740(3) 0.0131(12) Uani 1 1 d U . .
O103 O 1.3855(8) 0.8616(5) 1.0214(3) 0.0166(14) Uani 1 1 d U . .
O102 O 1.5066(7) 0.7175(5) 0.9782(2) 0.0153(12) Uani 1 1 d U . .
O104 O 1.6651(7) 0.8656(5) 1.0616(3) 0.0175(14) Uani 1 1 d U . .
Se30 Se 1.27221(9) 0.58657(6) 0.74790(3) 0.00569(14) Uani 1 1 d U . .
O31 O 1.3593(7) 0.5800(5) 0.6947(2) 0.0106(11) Uani 1 1 d U . .
O32 O 1.2338(7) 0.7012(5) 0.7554(2) 0.0086(10) Uani 1 1 d U . .
O33 O 1.1085(7) 0.4812(5) 0.7419(2) 0.0100(10) Uani 1 1 d U . .
O34 O 1.3863(7) 0.5832(5) 0.8008(2) 0.0108(11) Uani 1 1 d U . .
Se40 Se 0.73817(9) 0.59482(6) 0.74942(3) 0.00568(14) Uani 1 1 d U . .
O41 O 0.8207(7) 0.5889(5) 0.6944(2) 0.0095(10) Uani 1 1 d U . .
O42 O 0.5817(7) 0.4877(4) 0.7441(2) 0.0083(11) Uani 1 1 d U . .
O43 O 0.8593(7) 0.5999(5) 0.8022(2) 0.0098(10) Uani 1 1 d U . .
O44 O 0.6929(7) 0.7045(5) 0.7575(3) 0.0124(12) Uani 1 1 d U . .
Se50 Se 0.86287(9) 0.17959(6) 0.72428(3) 0.00651(15) Uani 1 1 d U . .
O51 O 0.6775(6) 0.1562(5) 0.7103(2) 0.0099(11) Uani 1 1 d U . .
O52 O 0.8870(7) 1.0614(5) 0.7178(3) 0.0110(12) Uani 1 1 d U . .
O53 O 0.9629(7) 0.2511(5) 0.6828(2) 0.0096(11) Uani 1 1 d U . .
O54 O 0.9314(7) 0.2430(5) 0.7867(2) 0.0101(11) Uani 1 1 d U . .
Se60 Se 0.87322(9) 0.57107(6) 0.54632(3) 0.00578(14) Uani 1 1 d U . .
O61 O 0.8615(7) 0.6705(4) 0.5888(2) 0.0075(10) Uani 1 1 d U . .
O62 O 1.2299(7) 0.4445(5) 0.5118(2) 0.0079(11) Uani 1 1 d U . .
O63 O 0.7977(7) 0.4564(5) 0.5699(2) 0.0091(11) Uani 1 1 d U . .
O64 O 1.0553(7) 0.5963(5) 0.5384(2) 0.0106(11) Uani 1 1 d U . .
Se70 Se 0.82627(10) 0.15489(7) 0.54799(3) 0.00810(15) Uani 1 1 d U . .
O71 O 1.0151(7) 0.1859(5) 0.5538(3) 0.0136(13) Uani 1 1 d U . .
O72 O 0.7532(7) 0.1426(5) 0.4849(2) 0.0129(12) Uani 1 1 d U . .
O73 O 0.7802(7) 0.2521(5) 0.5823(2) 0.0096(11) Uani 1 1 d U . .
O74 O 0.7506(7) 0.0409(5) 0.5714(3) 0.0141(13) Uani 1 1 d U . .
Se80 Se 1.29338(9) 1.00808(6) 0.77173(3) 0.00635(15) Uani 1 1 d U . .
O81 O 1.2833(7) 0.9314(5) 0.7136(2) 0.0117(11) Uani 1 1 d U . .
O82 O 0.4315(7) 0.1259(5) 0.7776(2) 0.0114(12) Uani 1 1 d U . .
O83 O 1.3241(7) 0.9446(5) 0.8209(2) 0.0117(11) Uani 1 1 d U . .
O84 O 1.1289(7) 1.0319(5) 0.7748(2) 0.0107(11) Uani 1 1 d U . .
Se90 Se 0.99044(9) 0.62272(7) 0.95095(3) 0.00796(15) Uani 1 1 d U . .
O91 O 0.9254(7) 0.6409(5) 1.0079(2) 0.0117(12) Uani 1 1 d U . .
O92 O 0.8755(7) 0.5113(5) 0.9122(3) 0.0138(12) Uani 1 1 d U . .
O93 O 1.1656(8) 0.6188(7) 0.9622(3) 0.0260(16) Uani 1 1 d U . .
O94 O 0.9915(9) 0.7266(5) 0.9207(3) 0.0202(14) Uani 1 1 d U . .
OW1 O 0.7493(8) 0.8370(5) 0.5646(2) 0.0148(13) Uani 1 1 d . . .
OW2 O 0.4683(7) 0.9656(5) 0.6049(3) 0.0142(13) Uani 1 1 d . . .
OW3 O 0.2128(8) 0.2222(5) 0.8638(3) 0.0192(15) Uani 1 1 d . . .
OW4 O 0.3576(8) 0.2542(5) 0.5475(3) 0.0183(14) Uani 1 1 d . . .
OW5 O 1.3353(12) 1.0258(8) 1.0820(4) 0.057(3) Uani 1 1 d . . .
OW6A O 0.8446(14) 0.8534(10) 0.9697(5) 0.031(4) Uani 0.645(17) 1 d PU A 1
OW6B O 0.928(2) 0.9650(14) 0.9561(7) 0.014(5) Uani 0.355(17) 1 d PU A 2
OW7 O 0.959(2) 0.8695(14) 0.0468(7) 0.046(5) Uani 0.50 1 d P . .
OW8 O 0.0828(7) 0.0702(5) 0.6305(3) 0.0136(13) Uani 1 1 d . . .

loop_
_atom_site_aniso_label
_atom_site_aniso_U_11
_atom_site_aniso_U_22
_atom_site_aniso_U_33
_atom_site_aniso_U_23
_atom_site_aniso_U_13
_atom_site_aniso_U_12
Th1 0.00533(13) 0.00501(12) 0.00569(13) 0.00069(10) -0.00001(10) 0.00142(10)
Th2 0.00468(13) 0.00556(12) 0.00552(13) 0.00103(10) 0.00092(10) 0.00197(10)
Th3 0.00639(13) 0.00507(12) 0.00544(13) 0.00107(10) 0.00129(10) 0.00205(10)
Th4 0.00613(13) 0.00556(13) 0.00572(13) 0.00083(10) 0.00119(10) 0.00204(10)
Th5 0.00509(13) 0.00558(12) 0.00647(13) 0.00103(10) 0.00076(10) 0.00184(10)
Th6 0.00475(13) 0.00641(13) 0.00537(13) 0.00065(10) 0.00108(10) 0.00174(10)
Th7 0.00614(13) 0.00542(12) 0.00796(14) 0.00178(10) 0.00183(10) 0.00231(10)
Th8 0.00610(13) 0.00642(13) 0.00554(13) 0.00139(10) 0.00029(10) 0.00173(10)
O1 0.006(2) 0.008(2) 0.004(2) 0.0002(18) 0.0006(18) 0.0033(18)
O2 0.005(2) 0.008(2) 0.005(2) 0.0016(18) 0.0005(17) 0.0013(19)
O3 0.007(2) 0.006(2) 0.004(2) 0.0005(18) -0.0001(18) 0.0026(18)
O4 0.009(2) 0.004(2) 0.009(2) 0.0029(18) 0.0010(19) 0.0036(19)
O5 0.012(3) 0.010(3) 0.012(3) 0.003(2) 0.005(2) 0.005(2)
O6 0.016(3) 0.015(3) 0.009(2) 0.001(2) 0.003(2) 0.010(2)
O7 0.010(3) 0.010(2) 0.008(3) -0.003(2) 0.001(2) 0.006(2)
O8 0.012(3) 0.010(2) 0.007(3) 0.001(2) 0.004(2) 0.006(2)
O9 0.002(2) 0.008(3) 0.013(2) 0.002(2) -0.0011(19) 0.0005(19)
O10 0.008(2) 0.007(2) 0.014(3) 0.001(2) -0.002(2) 0.001(2)
O11 0.009(2) 0.016(3) 0.006(2) 0.002(2) -0.0015(19) 0.002(2)
O12 0.009(2) 0.009(2) 0.020(3) 0.004(2) -0.001(2) 0.004(2)
O13 0.010(3) 0.007(3) 0.010(3) 0.003(2) 0.004(2) 0.001(2)
O14 0.010(3) 0.007(3) 0.010(3) 0.000(2) 0.002(2) 0.001(2)
O15 0.016(3) 0.013(3) 0.008(3) 0.004(2) 0.005(2) 0.006(2)
O16 0.012(3) 0.019(3) 0.012(3) 0.008(2) 0.007(2) 0.013(2)
O17 0.008(2) 0.011(3) 0.018(3) 0.003(2) 0.003(2) 0.003(2)
O18 0.007(3) 0.011(3) 0.018(3) 0.004(2) 0.001(2) 0.004(2)
O19 0.019(3) 0.009(3) 0.012(3) 0.000(2) 0.002(2) 0.004(2)
O20 0.009(3) 0.010(3) 0.012(3) 0.002(2) 0.003(2) 0.004(2)
O21 0.009(3) 0.020(3) 0.018(3) -0.003(3) 0.000(2) 0.003(2)
O22 0.011(3) 0.040(4) 0.013(3) 0.005(3) 0.001(2) 0.006(3)
O23 0.024(3) 0.044(4) 0.015(3) 0.006(3) 0.008(3) 0.026(3)
O24 0.045(5) 0.011(3) 0.020(3) 0.002(2) 0.017(3) 0.011(3)
O25 0.009(3) 0.045(4) 0.020(3) 0.010(3) 0.007(3) 0.014(3)
O26 0.015(3) 0.019(3) 0.053(5) 0.012(3) 0.005(3) 0.011(3)
O27 0.011(4) 0.065(5) 0.054(5) 0.056(4) -0.008(3) -0.007(3)
Se10 0.0091(4) 0.0112(4) 0.0074(4) -0.0002(3) 0.0003(3) 0.0038(3)
O101 0.014(3) 0.008(3) 0.018(3) 0.004(2) 0.006(3) 0.003(2)
O103 0.024(4) 0.017(3) 0.013(3) 0.002(2) -0.001(3) 0.013(3)
O102 0.009(3) 0.024(3) 0.008(3) -0.006(2) -0.002(2) 0.005(2)
O104 0.011(3) 0.011(3) 0.024(4) 0.004(3) -0.005(3) -0.002(2)
Se30 0.0052(4) 0.0065(3) 0.0052(4) 0.0008(3) 0.0004(3) 0.0021(3)
O31 0.010(3) 0.016(3) 0.010(3) 0.002(2) 0.004(2) 0.010(2)
O32 0.008(3) 0.010(2) 0.009(2) 0.0015(19) 0.0017(19) 0.004(2)
O33 0.006(2) 0.014(3) 0.009(2) 0.003(2) 0.0006(19) 0.000(2)
O34 0.010(3) 0.015(3) 0.009(3) 0.004(2) 0.000(2) 0.006(2)
Se40 0.0055(4) 0.0054(3) 0.0066(4) 0.0014(3) 0.0013(3) 0.0024(3)
O41 0.010(3) 0.011(2) 0.007(2) -0.0005(19) 0.004(2) 0.003(2)
O42 0.006(3) 0.007(2) 0.011(3) 0.000(2) 0.004(2) 0.0000(19)
O43 0.008(2) 0.012(2) 0.009(3) 0.001(2) -0.005(2) 0.004(2)
O44 0.009(3) 0.008(2) 0.018(3) 0.001(2) -0.001(2) 0.002(2)
Se50 0.0064(4) 0.0048(3) 0.0084(4) 0.0010(3) 0.0005(3) 0.0022(3)
O51 0.002(2) 0.008(3) 0.017(3) 0.001(2) -0.001(2) 0.000(2)
O52 0.010(3) 0.007(3) 0.020(3) 0.007(2) 0.005(2) 0.004(2)
O53 0.003(3) 0.012(3) 0.013(3) 0.000(2) 0.001(2) 0.002(2)
O54 0.010(3) 0.012(3) 0.007(3) -0.003(2) -0.001(2) 0.005(2)
Se60 0.0060(4) 0.0064(3) 0.0050(4) 0.0004(3) 0.0008(3) 0.0025(3)
O61 0.009(3) 0.008(2) 0.006(2) -0.0021(19) -0.001(2) 0.005(2)
O62 0.013(3) 0.008(3) 0.003(2) 0.0000(19) -0.001(2) 0.006(2)
O63 0.007(3) 0.015(3) 0.008(2) 0.005(2) 0.004(2) 0.006(2)
O64 0.005(2) 0.020(3) 0.006(3) 0.003(2) 0.002(2) 0.002(2)
Se70 0.0082(4) 0.0068(4) 0.0088(4) 0.0001(3) 0.0018(3) 0.0024(3)
O71 0.011(3) 0.013(3) 0.014(3) -0.004(2) 0.003(2) 0.003(2)
O72 0.015(3) 0.012(3) 0.010(3) -0.004(2) -0.002(2) 0.004(2)
O73 0.011(3) 0.007(2) 0.010(3) -0.001(2) 0.003(2) 0.002(2)
O74 0.015(3) 0.008(3) 0.016(3) 0.004(2) 0.000(3) 0.001(2)
Se80 0.0061(4) 0.0054(3) 0.0068(4) 0.0007(3) 0.0018(3) 0.0010(3)
O81 0.016(3) 0.008(2) 0.006(3) -0.003(2) 0.004(2) -0.001(2)
O82 0.010(3) 0.008(3) 0.014(3) 0.005(2) 0.000(2) -0.001(2)
O83 0.011(3) 0.011(3) 0.014(3) 0.007(2) 0.002(2) 0.003(2)
O84 0.013(3) 0.005(2) 0.016(3) 0.002(2) 0.003(2) 0.006(2)
Se90 0.0059(4) 0.0100(4) 0.0059(4) 0.0010(3) 0.0011(3) 0.0002(3)
O91 0.007(3) 0.019(3) 0.009(3) 0.005(2) 0.003(2) 0.003(2)
O92 0.012(3) 0.008(3) 0.018(3) -0.003(2) 0.007(2) 0.001(2)
O93 0.011(3) 0.064(5) 0.003(3) 0.006(3) 0.000(2) 0.013(3)
O94 0.042(4) 0.007(3) 0.018(3) 0.008(2) 0.020(3) 0.010(3)
OW1 0.018(3) 0.012(3) 0.011(3) 0.001(2) -0.006(3) 0.003(3)
OW2 0.012(3) 0.014(3) 0.014(3) 0.000(2) 0.003(3) 0.002(3)
OW3 0.029(4) 0.009(3) 0.016(3) -0.005(3) -0.004(3) 0.007(3)
OW4 0.018(4) 0.022(4) 0.018(4) 0.002(3) 0.003(3) 0.011(3)
OW5 0.054(6) 0.070(7) 0.051(6) -0.033(5) -0.006(5) 0.045(6)
OW6A 0.029(7) 0.036(7) 0.023(7) -0.001(5) 0.008(5) 0.005(6)
OW6B 0.011(9) 0.018(9) 0.014(9) -0.002(7) 0.002(7) 0.009(7)
OW7 0.076(15) 0.035(10) 0.034(10) 0.000(8) 0.030(10) 0.025(10)
OW8 0.011(3) 0.009(3) 0.021(3) 0.002(2) -0.003(3) 0.006(2)

loop_
_atom_type_symbol
_atom_type_description
_atom_type_scat_dispersion_real
_atom_type_scat_dispersion_imag
_atom_type_scat_source
O O 0.0106 0.0060 'International Tables Vol C Tables 4.2.6.8 and 6.1.1.4'
H H 0.0000 0.0000 'International Tables Vol C Tables 4.2.6.8 and 6.1.1.4'
Se Se -0.0929 2.2259 'International Tables Vol C Tables 4.2.6.8 and 6.1.1.4'
Th Th -7.2400 8.8979 'International Tables Vol C Tables 4.2.6.8 and 6.1.1.4'

loop_
_geom_angle_atom_site_label_1
_geom_angle_atom_site_label_2
_geom_angle_atom_site_label_3
_geom_angle
_geom_angle_site_symmetry_1
_geom_angle_site_symmetry_3
O3 Th1 O2 118.80(19) . .
O3 Th1 O12 68.3(2) . .
O2 Th1 O12 134.7(2) . .
O3 Th1 O11 141.1(2) . .
O2 Th1 O11 67.7(2) . .
O12 Th1 O11 137.5(2) . .
O3 Th1 O92 74.1(2) . .
O2 Th1 O92 132.6(2) . .
O12 Th1 O92 92.7(2) . .
O11 Th1 O92 75.8(2) . .
O3 Th1 O54 134.9(2) . .
O2 Th1 O54 72.33(19) . .
O12 Th1 O54 74.6(2) . .
O11 Th1 O54 84.0(2) . .
O92 Th1 O54 133.3(2) . .
O3 Th1 O14 118.92(19) . .
O2 Th1 O14 122.28(19) . .
O12 Th1 O14 69.4(2) . .
O11 Th1 O14 68.61(19) . .
O92 Th1 O14 66.12(19) . .
O54 Th1 O14 67.36(19) . .
O3 Th1 O43 63.93(18) . .
O2 Th1 O43 72.59(19) . .
O12 Th1 O43 132.2(2) . .
O11 Th1 O43 84.81(19) . .
O92 Th1 O43 75.03(19) . .
O54 Th1 O43 144.86(18) . .
O14 Th1 O43 136.89(18) . .
O3 Th1 O33 70.49(18) . .
O2 Th1 O33 62.29(18) . .
O12 Th1 O33 82.3(2) . .
O11 Th1 O33 129.95(19) . .
O92 Th1 O33 143.56(19) . .
O54 Th1 O33 80.22(19) . .
O14 Th1 O33 141.27(18) . .
O43 Th1 O33 81.78(18) . .
O3 Th1 Th8 32.84(13) . .
O2 Th1 Th8 137.99(14) . .
O12 Th1 Th8 35.62(14) . .
O11 Th1 Th8 153.53(14) . .
O92 Th1 Th8 79.02(15) . .
O54 Th1 Th8 107.89(14) . .
O14 Th1 Th8 93.68(13) . .
O43 Th1 Th8 96.67(13) . .
O33 Th1 Th8 76.17(12) . .
O3 Th1 Th5 140.23(13) . .
O2 Th1 Th5 32.69(14) . .
O12 Th1 Th5 148.49(15) . .
O11 Th1 Th5 35.05(14) . .
O92 Th1 Th5 106.91(15) . .
O54 Th1 Th5 74.04(13) . .
O14 Th1 Th5 95.90(13) . .
O43 Th1 Th5 77.74(13) . .
O33 Th1 Th5 94.90(12) . .
Th8 Th1 Th5 170.174(11) . .
O3 Th1 Th2 99.81(14) . .
O2 Th1 Th2 24.46(14) . .
O12 Th1 Th2 115.50(16) . .
O11 Th1 Th2 92.14(14) . .
O92 Th1 Th2 147.07(15) . .
O54 Th1 Th2 73.84(13) . .
O14 Th1 Th2 137.89(13) . .
O43 Th1 Th2 73.41(13) . .
O33 Th1 Th2 37.84(12) . .
Th8 Th1 Th2 113.690(9) . .
Th5 Th1 Th2 57.134(7) . .
O2 Th2 O1 119.05(19) . .
O2 Th2 O8 138.48(19) . .
O1 Th2 O8 67.60(19) . .
O2 Th2 O9 67.9(2) . .
O1 Th2 O9 130.48(19) . .
O8 Th2 O9 142.6(2) . .
O2 Th2 O73 114.4(2) . .
O1 Th2 O73 126.51(19) . .
O8 Th2 O73 75.0(2) . .
O9 Th2 O73 68.5(2) . .
O2 Th2 O63 135.69(19) . .
O1 Th2 O63 73.96(19) . .
O8 Th2 O63 85.73(19) . .
O9 Th2 O63 72.57(19) . .
O73 Th2 O63 66.25(19) . .
O2 Th2 O53 73.70(19) . .
O1 Th2 O53 126.79(19) . .
O8 Th2 O53 71.95(19) . .
O9 Th2 O53 102.62(19) . .
O73 Th2 O53 70.91(19) . .
O63 Th2 O53 135.50(19) . .
O2 Th2 O33 64.09(19) . .
O1 Th2 O33 71.57(18) . .
O8 Th2 O33 82.74(19) . .
O9 Th2 O33 131.49(19) . .
O73 Th2 O33 139.65(19) . .
O63 Th2 O33 145.49(19) . .
O53 Th2 O33 70.35(18) . .
O2 Th2 O41 72.20(18) . .
O1 Th2 O41 63.24(18) . .
O8 Th2 O41 130.80(19) . .
O9 Th2 O41 75.50(18) . .
O73 Th2 O41 135.84(19) . .
O63 Th2 O41 79.39(18) . .
O53 Th2 O41 143.72(18) . .
O33 Th2 O41 83.85(18) . .
O2 Th2 Th5 32.85(14) . .
O1 Th2 Th5 138.70(13) . .
O8 Th2 Th5 152.23(14) . .
O9 Th2 Th5 35.98(14) . .
O73 Th2 Th5 88.35(14) . .
O63 Th2 Th5 108.03(13) . .
O53 Th2 Th5 81.73(13) . .
O33 Th2 Th5 96.87(13) . .
O41 Th2 Th5 76.38(12) . .
O2 Th2 Th6 140.19(14) . .
O1 Th2 Th6 32.96(13) . .
O8 Th2 Th6 34.84(14) . .
O9 Th2 Th6 147.37(14) . .
O73 Th2 Th6 100.67(14) . .
O63 Th2 Th6 74.92(14) . .
O53 Th2 Th6 102.34(13) . .
O33 Th2 Th6 77.13(13) . .
O41 Th2 Th6 95.99(12) . .
Th5 Th2 Th6 170.884(10) . .
O2 Th2 Th4 101.56(14) . .
O1 Th2 Th4 23.87(13) . .
O8 Th2 Th4 91.47(14) . .
O9 Th2 Th4 110.62(13) . .
O73 Th2 Th4 138.90(14) . .
O63 Th2 Th4 74.29(14) . .
O53 Th2 Th4 141.79(13) . .
O33 Th2 Th4 73.61(13) . .
O41 Th2 Th4 39.38(12) . .
Th5 Th2 Th4 115.192(9) . .
Th6 Th2 Th4 56.755(7) . .
O4 Th3 O3 118.46(19) . .
O4 Th3 O10 137.1(2) . .
O3 Th3 O10 67.3(2) . .
O4 Th3 O5 67.1(2) . .
O3 Th3 O5 136.9(2) . .
O10 Th3 O5 140.7(2) . .
O4 Th3 O94 127.0(2) . .
O3 Th3 O94 74.9(2) . .
O10 Th3 O94 95.8(2) . .
O5 Th3 O94 70.8(2) . .
O4 Th3 O83 74.9(2) . .
O3 Th3 O83 134.3(2) . .
O10 Th3 O83 74.6(2) . .
O5 Th3 O83 88.8(2) . .
O94 Th3 O83 134.7(2) . .
O4 Th3 O19 126.46(19) . .
O3 Th3 O19 115.01(19) . .
O10 Th3 O19 68.1(2) . .
O5 Th3 O19 72.8(2) . .
O94 Th3 O19 65.4(2) . .
O83 Th3 O19 70.1(2) . .
O4 Th3 O32 65.21(18) . .
O3 Th3 O32 72.32(18) . .
O10 Th3 O32 78.78(19) . .
O5 Th3 O32 132.22(19) . .
O94 Th3 O32 146.31(19) . .
O83 Th3 O32 76.38(19) . .
O19 Th3 O32 137.6(2) . .
O4 Th3 O43 70.50(19) . .
O3 Th3 O43 62.45(18) . .
O10 Th3 O43 129.69(18) . .
O5 Th3 O43 83.29(19) . .
O94 Th3 O43 74.1(2) . .
O83 Th3 O43 144.93(18) . .
O19 Th3 O43 137.72(19) . .
O32 Th3 O43 83.93(18) . .
O4 Th3 Th8 140.00(14) . .
O3 Th3 Th8 32.66(14) . .
O10 Th3 Th8 35.09(14) . .
O5 Th3 Th8 150.38(14) . .
O94 Th3 Th8 80.26(16) . .
O83 Th3 Th8 107.95(14) . .
O19 Th3 Th8 89.71(14) . .
O32 Th3 Th8 76.55(12) . .
O43 Th3 Th8 95.01(12) . .
O4 Th3 Th7 32.36(14) . .
O3 Th3 Th7 137.74(14) . .
O10 Th3 Th7 152.65(14) . .
O5 Th3 Th7 34.84(14) . .
O94 Th3 Th7 101.50(17) . .
O83 Th3 Th7 78.14(14) . .
O19 Th3 Th7 100.24(14) . .
O32 Th3 Th7 97.38(12) . .
O43 Th3 Th7 75.95(12) . .
Th8 Th3 Th7 169.728(10) . .
O4 Th3 Th4 25.03(14) . .
O3 Th3 Th4 101.27(14) . .
O10 Th3 Th4 115.56(15) . .
O5 Th3 Th4 92.10(14) . .
O94 Th3 Th4 144.53(18) . .
O83 Th3 Th4 73.02(14) . .
O19 Th3 Th4 140.20(14) . .
O32 Th3 Th4 40.19(12) . .
O43 Th3 Th4 73.21(12) . .
Th8 Th3 Th4 115.821(9) . .
Th7 Th3 Th4 57.288(7) . .
O1 Th4 O4 118.44(19) . .
O1 Th4 O6 138.6(2) . .
O4 Th4 O6 67.1(2) . .
O1 Th4 O7 68.6(2) . .
O4 Th4 O7 134.9(2) . .
O6 Th4 O7 139.7(2) . .
O1 Th4 O81 132.2(2) . .
O4 Th4 O81 73.9(2) . .
O6 Th4 O81 89.2(2) . .
O7 Th4 O81 72.1(2) . .
O1 Th4 O15 115.97(19) . .
O4 Th4 O15 125.30(19) . .
O6 Th4 O15 69.1(2) . .
O7 Th4 O15 71.5(2) . .
O81 Th4 O15 74.4(2) . .
O1 Th4 O61 74.06(18) . .
O4 Th4 O61 126.28(19) . .
O6 Th4 O61 72.12(19) . .
O7 Th4 O61 98.76(19) . .
O81 Th4 O61 139.05(19) . .
O15 Th4 O61 65.01(19) . .
O1 Th4 O41 64.39(19) . .
O4 Th4 O41 71.87(19) . .
O6 Th4 O41 81.4(2) . .
O7 Th4 O41 132.97(18) . .
O81 Th4 O41 145.51(18) . .
O15 Th4 O41 130.73(19) . .
O61 Th4 O41 68.80(18) . .
O1 Th4 O32 71.24(18) . .
O4 Th4 O32 63.92(18) . .
O6 Th4 O32 130.96(19) . .
O7 Th4 O32 79.66(19) . .
O81 Th4 O32 75.91(19) . .
O15 Th4 O32 143.58(19) . .
O61 Th4 O32 143.23(17) . .
O41 Th4 O32 85.36(18) . .
O1 Th4 Th6 33.23(14) . .
O4 Th4 Th6 139.06(13) . .
O6 Th4 Th6 152.30(14) . .
O7 Th4 Th6 35.75(14) . .
O81 Th4 Th6 105.65(14) . .
O15 Th4 Th6 92.11(13) . .
O61 Th4 Th6 81.61(12) . .
O41 Th4 Th6 97.40(12) . .
O32 Th4 Th6 76.11(12) . .
O1 Th4 Th7 139.41(14) . .
O4 Th4 Th7 32.81(13) . .
O6 Th4 Th7 34.44(14) . .
O7 Th4 Th7 149.18(14) . .
O81 Th4 Th7 77.28(14) . .
O15 Th4 Th7 97.00(13) . .
O61 Th4 Th7 101.95(12) . .
O41 Th4 Th7 76.39(12) . .
O32 Th4 Th7 96.54(12) . .
Th6 Th4 Th7 170.881(10) . .
O1 Th4 Th3 100.38(14) . .
O4 Th4 Th3 25.00(14) . .
O6 Th4 Th3 92.06(14) . .
O7 Th4 Th3 114.25(14) . .
O81 Th4 Th3 72.18(13) . .
O15 Th4 Th3 141.64(14) . .
O61 Th4 Th3 142.14(13) . .
O41 Th4 Th3 75.05(12) . .
O32 Th4 Th3 38.92(12) . .
Th6 Th4 Th3 114.524(9) . .
Th7 Th4 Th3 57.712(7) . .
O2 Th5 O11 68.3(2) . .
O2 Th5 O9 68.43(19) . .
O11 Th5 O9 135.1(2) . .
O2 Th5 O20 124.43(19) . .
O11 Th5 O20 144.4(2) . .
O9 Th5 O20 73.57(19) . .
O2 Th5 O51 71.18(19) . .
O11 Th5 O51 92.3(2) . .
O9 Th5 O51 84.71(19) . .
O20 Th5 O51 66.27(19) . .
O2 Th5 O42 72.16(19) . .
O11 Th5 O42 79.9(2) . .
O9 Th5 O42 76.15(19) . .
O20 Th5 O42 134.31(19) . .
O51 Th5 O42 142.79(19) . .
O2 Th5 O23 131.1(2) . .
O11 Th5 O23 73.9(2) . .
O9 Th5 O23 130.7(2) . .
O20 Th5 O23 104.4(2) . .
O51 Th5 O23 141.0(2) . .
O42 Th5 O23 71.7(2) . .
O2 Th5 O82 122.51(19) . .
O11 Th5 O82 72.5(2) . .
O9 Th5 O82 144.5(2) . .
O20 Th5 O82 73.5(2) . .
O51 Th5 O82 70.2(2) . .
O42 Th5 O82 138.20(19) . .
O23 Th5 O82 70.9(2) . .
O2 Th5 O18 131.08(19) . .
O11 Th5 O18 133.3(2) . .
O9 Th5 O18 72.17(19) . .
O20 Th5 O18 67.41(19) . .
O51 Th5 O18 132.36(19) . .
O42 Th5 O18 71.21(19) . .
O23 Th5 O18 62.7(2) . .
O82 Th5 O18 106.41(19) . .
O2 Th5 Th2 32.77(14) . .
O11 Th5 Th2 101.07(15) . .
O9 Th5 Th2 36.61(13) . .
O20 Th5 Th2 97.35(14) . .
O51 Th5 Th2 69.10(13) . .
O42 Th5 Th2 76.72(13) . .
O23 Th5 Th2 148.39(18) . .
O82 Th5 Th2 138.47(14) . .
O18 Th5 Th2 106.85(13) . .
O2 Th5 Th1 32.73(14) . .
O11 Th5 Th1 35.64(15) . .
O9 Th5 Th1 100.77(14) . .
O20 Th5 Th1 144.34(14) . .
O51 Th5 Th1 78.24(13) . .
O42 Th5 Th1 74.49(14) . .
O23 Th5 Th1 105.29(17) . .
O82 Th5 Th1 98.26(14) . .
O18 Th5 Th1 145.69(13) . .
Th2 Th5 Th1 65.484(9) . .
O1 Th6 O8 68.35(19) . .
O1 Th6 O7 68.4(2) . .
O8 Th6 O7 136.1(2) . .
O1 Th6 O64 70.95(19) . .
O8 Th6 O64 92.6(2) . .
O7 Th6 O64 80.3(2) . .
O1 Th6 O31 72.70(19) . .
O8 Th6 O31 79.4(2) . .
O7 Th6 O31 81.1(2) . .
O64 Th6 O31 143.15(19) . .
O1 Th6 O62 124.6(2) . .
O8 Th6 O62 71.79(19) . .
O7 Th6 O62 143.33(19) . .
O64 Th6 O62 74.21(19) . .
O31 Th6 O62 134.12(18) . .
O1 Th6 O16 132.02(19) . .
O8 Th6 O16 73.7(2) . .
O7 Th6 O16 135.1(2) . .
O64 Th6 O16 139.9(2) . .
O31 Th6 O16 72.37(19) . .
O62 Th6 O16 65.77(19) . .
O1 Th6 O21 129.9(2) . .
O8 Th6 O21 135.0(2) . .
O7 Th6 O21 72.4(2) . .
O64 Th6 O21 130.8(2) . .
O31 Th6 O21 71.5(2) . .
O62 Th6 O21 105.4(2) . .
O16 Th6 O21 65.2(2) . .
O1 Th6 O13 126.85(19) . .
O8 Th6 O13 141.45(19) . .
O7 Th6 O13 74.37(19) . .
O64 Th6 O13 66.41(19) . .
O31 Th6 O13 136.6(2) . .
O62 Th6 O13 71.46(18) . .
O16 Th6 O13 101.13(18) . .
O21 Th6 O13 67.2(2) . .
O1 Th6 Th4 32.56(13) . .
O8 Th6 Th4 100.91(14) . .
O7 Th6 Th4 36.27(15) . .
O64 Th6 Th4 68.43(14) . .
O31 Th6 Th4 77.79(13) . .
O62 Th6 Th4 141.60(13) . .
O16 Th6 Th4 150.16(13) . .
O21 Th6 Th4 105.44(14) . .
O13 Th6 Th4 100.53(13) . .
O1 Th6 Th2 33.14(14) . .
O8 Th6 Th2 35.41(14) . .
O7 Th6 Th2 101.55(15) . .
O64 Th6 Th2 77.21(14) . .
O31 Th6 Th2 75.76(14) . .
O62 Th6 Th2 98.07(14) . .
O16 Th6 Th2 105.98(14) . .
O21 Th6 Th2 147.26(15) . .
O13 Th6 Th2 143.59(13) . .
Th4 Th6 Th2 65.642(9) . .
O4 Th7 O6 68.0(2) . .
O4 Th7 O5 68.1(2) . .
O6 Th7 O5 136.0(2) . .
O4 Th7 O84 73.32(19) . .
O6 Th7 O84 86.8(2) . .
O5 Th7 O84 83.6(2) . .
O4 Th7 O44 72.5(2) . .
O6 Th7 O44 81.8(2) . .
O5 Th7 O44 82.5(2) . .
O84 Th7 O44 145.80(19) . .
O4 Th7 O52 123.9(2) . .
O6 Th7 O52 72.6(2) . .
O5 Th7 O52 138.2(2) . .
O84 Th7 O52 66.02(19) . .
O44 Th7 O52 138.2(2) . .
O4 Th7 O25 129.5(2) . .
O6 Th7 O25 131.5(2) . .
O5 Th7 O25 77.4(2) . .
O84 Th7 O25 138.6(2) . .
O44 Th7 O25 67.3(2) . .
O52 Th7 O25 106.5(2) . .
O4 Th7 O24 129.6(2) . .
O6 Th7 O24 144.4(2) . .
O5 Th7 O24 71.8(2) . .
O84 Th7 O24 73.2(2) . .
O44 Th7 O24 130.4(2) . .
O52 Th7 O24 72.4(2) . .
O25 Th7 O24 66.1(2) . .
O4 Th7 O22 129.1(2) . .
O6 Th7 O22 72.2(2) . .
O5 Th7 O22 138.6(2) . .
O84 Th7 O22 134.6(2) . .
O44 Th7 O22 71.6(2) . .
O52 Th7 O22 69.4(2) . .
O25 Th7 O22 63.2(2) . .
O24 Th7 O22 101.1(2) . .
O4 Th7 Th4 32.78(14) . .
O6 Th7 Th4 35.44(15) . .
O5 Th7 Th4 100.86(14) . .
O84 Th7 Th4 75.27(13) . .
O44 Th7 Th4 76.90(14) . .
O52 Th7 Th4 98.36(14) . .
O25 Th7 Th4 144.13(17) . .
O24 Th7 Th4 148.19(18) . .
O22 Th7 Th4 103.81(15) . .
O4 Th7 Th3 32.30(14) . .
O6 Th7 Th3 100.34(15) . .
O5 Th7 Th3 35.89(14) . .
O84 Th7 Th3 73.88(13) . .
O44 Th7 Th3 76.58(14) . .
O52 Th7 Th3 139.48(14) . .
O25 Th7 Th3 107.21(16) . .
O24 Th7 Th3 101.88(17) . .
O22 Th7 Th3 147.99(17) . .
Th4 Th7 Th3 65.000(9) . .
O3 Th8 O10 67.7(2) . .
O3 Th8 O12 68.4(2) . .
O10 Th8 O12 135.4(2) . .
O3 Th8 O102 130.2(2) . .
O10 Th8 O102 76.5(2) . .
O12 Th8 O102 142.2(2) . .
O3 Th8 O34 73.19(19) . .
O10 Th8 O34 79.3(2) . .
O12 Th8 O34 80.7(2) . .
O102 Th8 O34 132.9(2) . .
O3 Th8 O93 70.8(2) . .
O10 Th8 O93 86.8(2) . .
O12 Th8 O93 86.5(2) . .
O102 Th8 O93 73.8(2) . .
O34 Th8 O93 144.0(2) . .
O3 Th8 O27 123.5(2) . .
O10 Th8 O27 141.2(3) . .
O12 Th8 O27 73.4(3) . .
O102 Th8 O27 69.3(3) . .
O34 Th8 O27 138.2(3) . .
O93 Th8 O27 66.8(3) . .
O3 Th8 O26 136.6(2) . .
O10 Th8 O26 135.7(2) . .
O12 Th8 O26 76.2(2) . .
O102 Th8 O26 93.2(2) . .
O34 Th8 O26 77.0(2) . .
O93 Th8 O26 132.1(2) . .
O27 Th8 O26 65.4(3) . .
O3 Th8 O17 126.93(19) . .
O10 Th8 O17 72.8(2) . .
O12 Th8 O17 131.5(2) . .
O102 Th8 O17 68.8(2) . .
O34 Th8 O17 65.7(2) . .
O93 Th8 O17 140.5(2) . .
O27 Th8 O17 109.5(2) . .
O26 Th8 O17 63.4(2) . .
O3 Th8 Th1 33.04(14) . .
O10 Th8 Th1 100.73(14) . .
O12 Th8 Th1 35.56(14) . .
O102 Th8 Th1 147.13(15) . .
O34 Th8 Th1 76.88(14) . .
O93 Th8 Th1 73.31(16) . .
O27 Th8 Th1 98.34(17) . .
O26 Th8 Th1 109.54(17) . .
O17 Th8 Th1 142.55(14) . .
O3 Th8 Th3 32.88(14) . .
O10 Th8 Th3 35.30(14) . .
O12 Th8 Th3 101.26(14) . .
O102 Th8 Th3 102.92(16) . .
O34 Th8 Th3 77.41(13) . .
O93 Th8 Th3 72.31(17) . .
O27 Th8 Th3 139.0(2) . .
O26 Th8 Th3 154.39(18) . .
O17 Th8 Th3 103.98(13) . .
Th1 Th8 Th3 65.860(9) . .
Th4 O1 Th6 114.2(2) . .
Th4 O1 Th2 131.7(2) . .
Th6 O1 Th2 113.9(2) . .
Th2 O2 Th5 114.4(2) . .
Th2 O2 Th1 131.0(2) . .
Th5 O2 Th1 114.6(2) . .
Th8 O3 Th1 114.1(2) . .
Th8 O3 Th3 114.5(2) . .
Th1 O3 Th3 131.2(2) . .
Th3 O4 Th4 130.0(2) . .
Th3 O4 Th7 115.3(2) . .
Th4 O4 Th7 114.4(2) . .
Th7 O5 Th3 109.3(2) . .
Th7 O6 Th4 110.1(2) . .
Th6 O7 Th4 108.0(2) . .
Th6 O8 Th2 109.8(2) . .
Th5 O9 Th2 107.4(2) . .
Th8 O10 Th3 109.6(2) . .
Th5 O11 Th1 109.3(2) . .
Th1 O12 Th8 108.8(2) . .
O103 Se10 O101 113.0(3) . .
O103 Se10 O102 110.7(3) . .
O101 Se10 O102 108.0(3) . .
O103 Se10 O104 110.1(3) . .
O101 Se10 O104 109.3(3) . .
O102 Se10 O104 105.5(3) . .
Se10 O102 Th8 139.6(3) . .
O31 Se30 O34 108.7(3) . .
O31 Se30 O33 110.9(3) . .
O34 Se30 O33 108.0(3) . .
O31 Se30 O32 109.1(3) . .
O34 Se30 O32 110.8(3) . .
O33 Se30 O32 109.3(3) . .
Se30 O31 Th6 129.6(3) . .
Se30 O32 Th3 123.9(3) . .
Se30 O32 Th4 122.0(3) . .
Th3 O32 Th4 100.89(18) . .
Se30 O33 Th2 124.6(3) . .
Se30 O33 Th1 124.0(3) . .
Th2 O33 Th1 102.60(19) . .
Se30 O34 Th8 129.5(3) . .
O42 Se40 O44 109.4(3) . .
O42 Se40 O43 109.8(3) . .
O44 Se40 O43 108.7(3) . .
O42 Se40 O41 109.6(3) . .
O44 Se40 O41 109.7(3) . .
O43 Se40 O41 109.7(3) . .
Se40 O41 Th4 123.6(3) . .
Se40 O41 Th2 122.2(3) . .
Th4 O41 Th2 100.67(18) . .
Se40 O42 Th5 131.3(3) . .
Se40 O43 Th1 124.1(3) . .
Se40 O43 Th3 124.4(3) . .
Th1 O43 Th3 102.39(19) . .
Se40 O44 Th7 130.1(3) . .
O51 Se50 O53 111.8(3) . .
O51 Se50 O52 107.8(3) . 1_545
O53 Se50 O52 108.2(3) . 1_545
O51 Se50 O54 111.7(3) . .
O53 Se50 O54 109.1(3) . .
O52 Se50 O54 108.2(3) 1_545 .
Se50 O51 Th5 126.9(3) . .
Se50 O52 Th7 141.5(3) 1_565 .
Se50 O53 Th2 119.2(3) . .
Se50 O54 Th1 125.2(3) . .
O62 Se60 O61 111.6(3) 2_766 .
O62 Se60 O64 109.8(3) 2_766 .
O61 Se60 O64 109.0(3) . .
O62 Se60 O63 105.9(3) 2_766 .
O61 Se60 O63 108.4(3) . .
O64 Se60 O63 112.2(3) . .
Se60 O61 Th4 119.2(3) . .
Se60 O62 Th6 130.8(3) 2_766 .
Se60 O63 Th2 126.2(3) . .
Se60 O64 Th6 129.3(3) . .
O72 Se70 O71 110.8(3) . .
O72 Se70 O74 110.9(3) . .
O71 Se70 O74 108.4(3) . .
O72 Se70 O73 106.2(3) . .
O71 Se70 O73 111.3(3) . .
O74 Se70 O73 109.3(3) . .
Se70 O73 Th2 140.4(3) . .
O82 Se80 O83 110.2(3) 1_665 .
O82 Se80 O81 110.8(3) 1_665 .
O83 Se80 O81 108.8(3) . .
O82 Se80 O84 106.9(3) 1_665 .
O83 Se80 O84 110.3(3) . .
O81 Se80 O84 109.8(3) . .
Se80 O81 Th4 126.0(3) . .
Se80 O82 Th5 143.4(3) 1_445 .
Se80 O83 Th3 124.2(3) . .
Se80 O84 Th7 129.3(3) . .
O91 Se90 O92 111.1(3) . .
O91 Se90 O93 110.0(3) . .
O92 Se90 O93 110.2(4) . .
O91 Se90 O94 106.5(3) . .
O92 Se90 O94 108.0(3) . .
O93 Se90 O94 111.0(4) . .
Se90 O92 Th1 124.5(3) . .
Se90 O93 Th8 130.5(3) . .
Se90 O94 Th3 124.2(3) . .

loop_
_geom_bond_atom_site_label_1
_geom_bond_atom_site_label_2
_geom_bond_distance
_geom_bond_site_symmetry_2
Th1 O3 2.307(6) .
Th1 O2 2.310(6) .
Th1 O12 2.373(6) .
Th1 O11 2.399(6) .
Th1 O92 2.509(6) .
Th1 O54 2.531(6) .
Th1 O14 2.597(6) .
Th1 O43 2.654(6) .
Th1 O33 2.740(6) .
Th1 Th8 3.8620(5) .
Th1 Th5 3.8861(5) .
Th1 Th2 4.1978(5) .
Th2 O2 2.303(5) .
Th2 O1 2.324(6) .
Th2 O8 2.393(6) .
Th2 O9 2.422(6) .
Th2 O73 2.469(6) .
Th2 O63 2.477(6) .
Th2 O53 2.557(6) .
Th2 O33 2.639(6) .
Th2 O41 2.740(6) .
Th2 Th5 3.8753(4) .
Th2 Th6 3.8867(4) .
Th2 Th4 4.1934(5) .
Th3 O4 2.301(6) .
Th3 O3 2.308(5) .
Th3 O10 2.375(6) .
Th3 O5 2.417(6) .
Th3 O94 2.466(6) .
Th3 O83 2.521(6) .
Th3 O19 2.558(6) .
Th3 O32 2.669(6) .
Th3 O43 2.740(6) .
Th3 Th8 3.8707(4) .
Th3 Th7 3.8917(4) .
Th3 Th4 4.1722(5) .
Th4 O1 2.272(5) .
Th4 O4 2.303(6) .
Th4 O6 2.392(6) .
Th4 O7 2.395(6) .
Th4 O81 2.514(6) .
Th4 O15 2.544(6) .
Th4 O61 2.592(6) .
Th4 O41 2.707(6) .
Th4 O32 2.742(6) .
Th4 Th6 3.8498(4) .
Th4 Th7 3.8734(4) .
Th5 O2 2.308(6) .
Th5 O11 2.365(6) .
Th5 O9 2.386(6) .
Th5 O20 2.475(6) .
Th5 O51 2.496(6) .
Th5 O42 2.499(6) .
Th5 O23 2.517(7) .
Th5 O82 2.539(6) .
Th5 O18 2.595(6) .
Th6 O1 2.313(6) .
Th6 O8 2.359(6) .
Th6 O7 2.365(6) .
Th6 O64 2.468(6) .
Th6 O31 2.483(6) .
Th6 O62 2.525(5) .
Th6 O16 2.579(6) .
Th6 O21 2.583(6) .
Th6 O13 2.601(6) .
Th7 O4 2.305(5) .
Th7 O6 2.333(6) .
Th7 O5 2.355(6) .
Th7 O84 2.449(6) .
Th7 O44 2.510(6) .
Th7 O52 2.527(6) .
Th7 O25 2.559(6) .
Th7 O24 2.591(6) .
Th7 O22 2.618(7) .
Th8 O3 2.295(6) .
Th8 O10 2.362(6) .
Th8 O12 2.376(6) .
Th8 O102 2.397(6) .
Th8 O34 2.488(6) .
Th8 O93 2.490(7) .
Th8 O27 2.575(7) .
Th8 O26 2.592(7) .
Th8 O17 2.622(6) .
Se10 O103 1.611(6) .
Se10 O101 1.626(6) .
Se10 O102 1.642(6) .
Se10 O104 1.643(6) .
Se30 O31 1.628(6) .
Se30 O34 1.637(6) .
Se30 O33 1.649(6) .
Se30 O32 1.658(6) .
Se40 O42 1.623(6) .
Se40 O44 1.629(6) .
Se40 O43 1.638(6) .
Se40 O41 1.642(6) .
Se50 O51 1.629(6) .
Se50 O53 1.629(6) .
Se50 O52 1.638(6) 1_545
Se50 O54 1.642(6) .
O52 Se50 1.638(6) 1_565
Se60 O62 1.622(6) 2_766
Se60 O61 1.622(5) .
Se60 O64 1.633(6) .
Se60 O63 1.646(6) .
O62 Se60 1.622(6) 2_766
Se70 O72 1.633(6) .
Se70 O71 1.637(6) .
Se70 O74 1.637(6) .
Se70 O73 1.649(6) .
Se80 O82 1.621(6) 1_665
Se80 O83 1.636(6) .
Se80 O81 1.644(6) .
Se80 O84 1.656(6) .
O82 Se80 1.621(6) 1_445
Se90 O91 1.622(6) .
Se90 O92 1.622(6) .
Se90 O93 1.635(7) .
Se90 O94 1.646(6) .
